data_2007277
loop_
_publ_author_name
'Paix\~ao, J. A.'
'Matos Beja, A.'
'Ramos Silva, M.'
'Alte da Veiga, L.'
'Gonsalves, A. M. D'A. Rocha'
'Serra, A.C.'

_publ_section_title
;
 Potassium 3-Formyl-2,4-dinitrophenolate Dihydrate
;
_journal_issue 5
_journal_name_full 'Acta Crystallographica Section C'
_journal_page_first 618
_journal_page_last 621
_journal_paper_doi 10.1107/S0108270197017484
_journal_volume 54
_journal_year 1998
_chemical_formula_moiety 'K 1+,C7 H3 N2 O6 1-,2H2 O'
_chemical_formula_structural 'K(C7 H3 N2 O6)(H2 O)2'
_chemical_formula_sum 'C7 H7 K N2 O8'
_chemical_formula_weight 286.25
_chemical_name_systematic
;
 Potassium 3-formyl-2,4-dinitrophenolate dihydrate
;
_space_group_IT_number 14
_symmetry_cell_setting monoclinic
_symmetry_space_group_name_Hall '-P 2ybc'
_symmetry_space_group_name_H-M 'P 1 21/c 1'
_audit_creation_method SHELXL-97
_cell_angle_alpha 90.00
_cell_angle_beta 92.18(2)
_cell_angle_gamma 90.00
_cell_formula_units_Z 4
_cell_length_a 7.2897(5)
_cell_length_b 19.692(3)
_cell_length_c 7.523(2)
_cell_measurement_reflns_used 25
_cell_measurement_temperature 293(2)
_cell_measurement_theta_max 18.78
_cell_measurement_theta_min 7.29
_cell_volume 1079.1(3)
_computing_cell_refinement 'CAD-4 Software'
_computing_data_collection 'CAD-4 Software (Enraf Nonius, 1989)'
_computing_data_reduction 'SDP-Plus (Frenz, 1985)'
_computing_molecular_graphics 'ORTEPII (Johnson, 1976)'
_computing_publication_material SHELXL97
_computing_structure_refinement 'SHELXL97 (Sheldrick, 1997)'
_computing_structure_solution 'MULTAN11/82 (Main et al., 1982)'
_diffrn_ambient_temperature 293(2)
_diffrn_measured_fraction_theta_full 0.963
_diffrn_measured_fraction_theta_max 0.963
_diffrn_measurement_device_type 'Enraf-Nonius CAD-4'
_diffrn_measurement_method 'profile data from w-2\q scans'
_diffrn_radiation_monochromator graphite
_diffrn_radiation_source 'fine-focus sealed tube'
_diffrn_radiation_type MoK\a
_diffrn_radiation_wavelength 0.71073
_diffrn_reflns_av_R_equivalents 0.0495
_diffrn_reflns_av_sigmaI/netI 0.0397
_diffrn_reflns_limit_h_max 8
_diffrn_reflns_limit_h_min -8
_diffrn_reflns_limit_k_max 23
_diffrn_reflns_limit_k_min -23
_diffrn_reflns_limit_l_max 5
_diffrn_reflns_limit_l_min -8
_diffrn_reflns_number 4682
_diffrn_reflns_theta_full 24.96
_diffrn_reflns_theta_max 25
_diffrn_reflns_theta_min 3.41
_diffrn_standards_decay_% 2.2
_diffrn_standards_interval_time 180
_diffrn_standards_number 3
_exptl_absorpt_coefficient_mu 0.532
_exptl_absorpt_correction_T_max 0.92
_exptl_absorpt_correction_T_min 0.80
_exptl_absorpt_correction_type psi-scan
_exptl_absorpt_process_details
;
(North et al., 1968)
;
_exptl_crystal_colour 'translucent dark orange'
_exptl_crystal_density_diffrn 1.762
_exptl_crystal_density_method 'not measured'
_exptl_crystal_description 'truncated pyramid'
_exptl_crystal_F_000 584
_exptl_crystal_size_max 0.45
_exptl_crystal_size_mid 0.25
_exptl_crystal_size_min 0.15
_refine_diff_density_max 0.294
_refine_diff_density_min -0.252
_refine_ls_extinction_method none
_refine_ls_goodness_of_fit_ref 1.075
_refine_ls_hydrogen_treatment 'H atoms: see text'
_refine_ls_matrix_type full
_refine_ls_number_parameters 180
_refine_ls_number_reflns 1883
_refine_ls_number_restraints 0
_refine_ls_restrained_S_all 1.075
_refine_ls_R_factor_all 0.0521
_refine_ls_R_factor_gt 0.0317
_refine_ls_shift/su_max <0.001
_refine_ls_shift/su_mean 0.000
_refine_ls_structure_factor_coef Fsqd
_refine_ls_weighting_details 'w = 1/[\s^2^(Fo^2^)+(0.0308P)^2^+0.4504P] where P=(Fo^2^+2Fc^2^)/3'
_refine_ls_weighting_scheme calc
_refine_ls_wR_factor_obs .0801
_refine_ls_wR_factor_ref 0.0889
_reflns_number_gt 1473
_reflns_number_total 1883
_reflns_threshold_expression I>2\s(I)
_cod_data_source_file sk1160.cif
_cod_data_source_block nacs
_cod_depositor_comments
;
The following automatic conversions were performed:

'_refine_ls_weighting_scheme' value 'calc w =
1/[\s^2^(Fo^2^)+(0.0308P)^2^+0.4504P] where P=(Fo^2^+2Fc^2^)/3' was
changed to 'calc'. New tag '_refine_ls_weighting_details' was
created. The value of the new tag was set to 'w =
1/[\s^2^(Fo^2^)+(0.0308P)^2^+0.4504P] where P=(Fo^2^+2Fc^2^)/3'.

Automatic conversion script
Id: cif_fix_values 3143 2015-03-26 13:38:13Z robertas 
;
_cod_original_cell_volume 1079.2(3)
_cod_original_sg_symbol_H-M 'P 21/c'
_cod_database_code 2007277
_cod_database_fobs_code 2007277

loop_
_symmetry_equiv_pos_as_xyz
'x, y, z'
'-x, y+1/2, -z+1/2'
'-x, -y, -z'
'x, -y-1/2, z-1/2'

loop_
_atom_site_label
_atom_site_fract_x
_atom_site_fract_y
_atom_site_fract_z
_atom_site_U_iso_or_equiv
_atom_site_adp_type
_atom_site_calc_flag
_atom_site_refinement_flags
_atom_site_occupancy
_atom_site_disorder_assembly
_atom_site_disorder_group
_atom_site_type_symbol
C1 .7218(3) -.11294(10) .4939(3) .0288(4) Uani d . 1 . . C
C2 .7595(3) -.06879(10) .3495(2) .0282(4) Uani d . 1 . . C
C3 .7761(3) .00131(10) .3647(3) .0288(4) Uani d . 1 . . C
C4 .7469(3) .02949(11) .5310(3) .0311(5) Uani d . 1 . . C
C5 .7007(3) -.01045(11) .6755(3) .0351(5) Uani d . 1 . . C
H5 .6767 .0098 .7838 .042 Uiso calc R 1 . . H
C6 .6906(3) -.07951(11) .6577(3) .0342(5) Uani d . 1 . . C
H6 .6623 -.1055 .7561 .041 Uiso calc R 1 . . H
C7 .8152(3) .04477(12) .2058(3) .0394(5) Uani d . 1 . . C
H7 .944(4) .0606(13) .191(3) .059 Uiso d . 1 . . H
N1 .7901(3) -.09796(10) .1752(2) .0378(4) Uani d . 1 . . N
N2 .7584(2) .10194(10) .5533(3) .0405(5) Uani d . 1 . . N
O1 .7194(2) -.17804(7) .48085(19) .0373(4) Uani d . 1 . . O
O2 .6971(3) .05951(10) .0969(2) .0563(5) Uani d . 1 . . O
O3 .6862(3) -.14169(10) .1166(2) .0613(5) Uani d . 1 . . O
O4 .9218(3) -.07761(11) .0950(2) .0745(7) Uani d . 1 . . O
O5 .7090(3) .12694(9) .6916(3) .0701(6) Uani d . 1 . . O
O6 .8174(3) .13662(9) .4326(3) .0660(6) Uani d . 1 . . O
K .76898(7) .20282(3) .99697(7) .04742(18) Uani d . 1 . . K
O7 .9662(2) .75509(10) .7572(2) .0506(5) Uani d . 1 . . O
H7A .910(4) .7778(16) .683(4) .076 Uiso d . 1 . . H
H7B .897(5) .7347(17) .811(4) .076 Uiso d . 1 . . H
O8 .5196(2) .26366(10) .7536(3) .0458(4) Uani d . 1 . . O
H8A .459(4) .2826(16) .821(4) .070(11) Uiso d . 1 . . H
H8B .456(4) .2352(18) .706(4) .074(11) Uiso d . 1 . . H

loop_
_atom_site_aniso_label
_atom_site_aniso_U_11
_atom_site_aniso_U_22
_atom_site_aniso_U_33
_atom_site_aniso_U_12
_atom_site_aniso_U_13
_atom_site_aniso_U_23
C1 .0295(10) .0278(10) .0291(10) .0004(8) .0010(8) .0023(9)
C2 .0289(10) .0314(11) .0243(10) .0010(8) .0026(8) -.0007(9)
C3 .0255(9) .0312(10) .0297(10) -.0014(8) .0003(8) .0030(9)
C4 .0321(10) .0263(10) .0345(12) .0022(8) -.0036(8) -.0026(9)
C5 .0413(12) .0375(12) .0264(11) .0032(10) .0007(8) -.0058(10)
C6 .0432(12) .0358(12) .0237(11) -.0014(10) .0032(8) .0038(9)
C7 .0445(13) .0353(12) .0390(13) .0003(10) .0084(10) .0053(11)
N1 .0495(11) .0361(10) .0283(10) .0041(9) .0080(8) .0008(8)
N2 .0423(10) .0307(10) .0477(11) .0016(9) -.0079(9) -.0053(10)
O1 .0515(9) .0266(7) .0337(8) -.0005(7) .0012(6) .0021(7)
O2 .0634(11) .0632(12) .0418(10) -.0003(9) -.0033(8) .0205(9)
O3 .0917(14) .0577(11) .0346(9) -.0218(11) .0044(9) -.0120(9)
O4 .0806(13) .0903(15) .0555(12) -.0251(12) .0407(11) -.0208(11)
O5 .1064(16) .0423(10) .0619(12) .0090(11) .0050(11) -.0214(10)
O6 .0940(15) .0333(9) .0711(13) -.0114(10) .0066(11) .0057(10)
K .0571(3) .0463(3) .0387(3) -.0005(3) -.0004(2) -.0009(2)
O7 .0431(10) .0573(12) .0513(11) -.0032(8) -.0008(7) .0155(9)
O8 .0427(10) .0400(10) .0548(11) -.0007(8) .0023(8) -.0109(9)

loop_
_atom_type_symbol
_atom_type_description
_atom_type_scat_dispersion_real
_atom_type_scat_dispersion_imag
_atom_type_scat_source
C C 0.0033 0.0016 'International Tables Vol C Tables 4.2.6.8 and 6.1.1.4'
N N 0.0061 0.0033 'International Tables Vol C Tables 4.2.6.8 and 6.1.1.4'
O O 0.0106 0.0060 'International Tables Vol C Tables 4.2.6.8 and 6.1.1.4'
K K 0.2009 0.2494 'International Tables Vol C Tables 4.2.6.8 and 6.1.1.4'
H H 0.0000 0.0000 'International Tables Vol C Tables 4.2.6.8 and 6.1.1.4'

loop_
_geom_angle_atom_site_label_1
_geom_angle_atom_site_label_2
_geom_angle_atom_site_label_3
_geom_angle_site_symmetry_1
_geom_angle_site_symmetry_3
_geom_angle
_geom_angle_publ_flag
O1 C1 C6 . . 121.67(18) ?
O1 C1 C2 . . 123.51(18) ?
C6 C1 C2 . . 114.80(19) yes
C3 C2 C1 . . 124.16(18) yes
C3 C2 N1 . . 116.73(18) ?
C1 C2 N1 . . 119.07(18) ?
C2 C3 C4 . . 116.98(18) yes
C2 C3 C7 . . 121.18(18) ?
C4 C3 C7 . . 121.78(19) ?
C5 C4 C3 . . 121.72(19) yes
C5 C4 N2 . . 118.92(19) ?
C3 C4 N2 . . 119.33(19) ?
C6 C5 C4 . . 119.89(19) yes
C6 C5 H5 . . 120.1 ?
C4 C5 H5 . . 120.1 ?
C5 C6 C1 . . 122.33(19) yes
C5 C6 H6 . . 118.8 ?
C1 C6 H6 . . 118.8 ?
O2 C7 C3 . . 121.7(2) ?
O2 C7 K . 1_554 54.84(13) ?
C3 C7 K . 1_554 147.61(14) ?
O2 C7 H7 . . 120.1(15) ?
C3 C7 H7 . . 118.1(15) ?
K C7 H7 1_554 . 75.4(15) ?
O3 N1 O4 . . 122.89(19) ?
O3 N1 C2 . . 119.33(18) ?
O4 N1 C2 . . 117.77(19) ?
O5 N2 O6 . . 122.1(2) ?
O5 N2 C4 . . 118.9(2) ?
O6 N2 C4 . . 119.06(19) ?
C7 O2 K . 1_554 105.87(16) ?
N1 O4 K . 3_756 113.52(16) ?
N2 O5 K . . 152.47(18) ?
N2 O6 K . 4_565 113.04(14) ?
O7 K O5 3_767 . 143.85(7) ?
O7 K O8 3_767 4_566 85.55(6) ?
O5 K O8 . 4_566 128.23(7) ?
O7 K O8 3_767 . 137.10(7) ?
O5 K O8 . . 66.99(6) ?
O8 K O8 4_566 . 85.82(5) ?
O7 K O7 3_767 2_746 82.58(5) ?
O5 K O7 . 2_746 74.73(6) ?
O8 K O7 4_566 2_746 145.82(6) ?
O8 K O7 . 2_746 81.47(5) ?
O7 K O2 3_767 1_556 104.00(6) ?
O5 K O2 . 1_556 70.91(6) ?
O8 K O2 4_566 1_556 85.62(6) ?
O8 K O2 . 1_556 117.10(6) ?
O7 K O2 2_746 1_556 128.35(6) ?
O7 K O6 3_767 4_566 74.16(6) ?
O5 K O6 . 4_566 114.89(6) ?
O8 K O6 4_566 4_566 87.11(6) ?
O8 K O6 . 4_566 63.48(6) ?
O7 K O6 2_746 4_566 58.83(5) ?
O2 K O6 1_556 4_566 172.63(6) ?
O7 K O4 3_767 3_756 84.39(6) ?
O5 K O4 . 3_756 61.82(6) ?
O8 K O4 4_566 3_756 139.71(6) ?
O8 K O4 . 3_756 126.25(6) ?
O7 K O4 2_746 3_756 70.67(5) ?
O2 K O4 1_556 3_756 59.46(5) ?
O6 K O4 4_566 3_756 126.80(5) ?
O7 K C7 3_767 1_556 85.00(6) ?
O5 K C7 . 1_556 84.36(6) ?
O8 K C7 4_566 1_556 87.35(6) ?
O8 K C7 . 1_556 136.37(6) ?
O7 K C7 2_746 1_556 123.15(6) ?
O2 K C7 1_556 1_556 19.29(5) ?
O6 K C7 4_566 1_556 158.79(6) ?
O4 K C7 3_756 1_556 52.97(5) ?
O7 K K 3_767 4_565 116.45(4) ?
O5 K K . 4_565 59.94(5) ?
O8 K K 4_566 4_565 122.65(5) ?
O8 K K . 4_565 41.09(4) ?
O7 K K 2_746 4_565 40.79(4) ?
O2 K K 1_556 4_565 130.80(4) ?
O6 K K 4_566 4_565 55.00(4) ?
O4 K K 3_756 4_565 96.61(4) ?
C7 K K 1_556 4_565 142.54(4) ?
O7 K K 3_767 4_566 44.56(4) ?
O5 K K . 4_566 168.56(5) ?
O8 K K 4_566 4_566 41.43(4) ?
O8 K K . 4_566 112.00(5) ?
O7 K K 2_746 4_566 116.65(4) ?
O2 K K 1_556 4_566 100.81(4) ?
O6 K K 4_566 4_566 72.77(4) ?
O4 K K 3_756 4_566 121.45(4) ?
C7 K K 1_556 4_566 89.69(4) ?
K K K 4_565 4_566 127.42(3) ?
O7 K H8A 3_767 . 129.3(6) ?
O5 K H8A . . 79.9(6) ?
O8 K H8A 4_566 . 71.5(6) ?
O8 K H8A . . 14.8(6) ?
O7 K H8A 2_746 . 91.8(6) ?
O2 K H8A 1_556 . 118.0(6) ?
O6 K H8A 4_566 . 60.4(6) ?
O4 K H8A 3_756 . 140.6(6) ?
C7 K H8A 1_556 . 136.0(6) ?
K K H8A 4_565 . 53.2(6) ?
K K H8A 4_566 . 97.9(6) ?
K O7 K 3_767 2_756 94.65(5) ?
K O7 H7A 3_767 . 128(2) ?
K O7 H7A 2_756 . 94(2) ?
K O7 H7B 3_767 . 105(2) ?
K O7 H7B 2_756 . 128(2) ?
H7A O7 H7B . . 109(3) ?
K O8 K 4_565 . 97.48(6) ?
K O8 H8A 4_565 . 138(2) ?
K O8 H8A . . 98(2) ?
K O8 H8B 4_565 . 104(2) ?
K O8 H8B . . 110(2) ?
H8A O8 H8B . . 107(3) ?

loop_
_geom_bond_atom_site_label_1
_geom_bond_atom_site_label_2
_geom_bond_site_symmetry_2
_geom_bond_distance
_geom_bond_publ_flag
C1 O1 . 1.286(3) yes
C1 C6 . 1.423(3) yes
C1 C2 . 1.426(3) yes
C2 C3 . 1.390(3) yes
C2 N1 . 1.456(3) yes
C3 C4 . 1.393(3) yes
C3 C7 . 1.506(3) yes
C4 C5 . 1.393(3) yes
C4 N2 . 1.439(3) yes
C5 C6 . 1.368(3) yes
C5 H5 . .9300 ?
C6 H6 . .9300 ?
C7 O2 . 1.201(3) yes
C7 K 1_554 3.497(2) ?
C7 H7 . 1.00(3) ?
N1 O3 . 1.218(2) yes
N1 O4 . 1.221(2) yes
N2 O5 . 1.218(3) yes
N2 O6 . 1.227(3) yes
O2 K 1_554 2.9722(19) ?
O4 K 3_756 3.429(2) ?
O5 K . 2.761(2) ?
O6 K 4_565 3.2201(19) ?
K O5 . 2.761(2) yes
K O7 3_767 2.750(2) yes
K O8 4_566 2.781(2) yes
K O8 . 2.800(2) yes
K O7 2_746 2.954(2) yes
K O2 1_556 2.9722(19) yes
K O6 4_566 3.2202(19) ?
K O4 3_756 3.429(2) ?
K C7 1_556 3.497(2) ?
K K 4_565 4.1956(10) ?
K K 4_566 4.1956(10) ?
K H8A . 3.01(3) ?
O7 K 3_767 2.7499(19) ?
O7 K 2_756 2.954(2) ?
O7 H7A . .82(3) ?
O7 H7B . .77(3) ?
O8 K 4_565 2.781(2) ?
O8 H8A . .78(3) ?
O8 H8B . .80(3) ?

loop_
_geom_hbond_atom_site_label_D
_geom_hbond_atom_site_label_H
_geom_hbond_atom_site_label_A
_geom_hbond_site_symmetry_A
_geom_hbond_distance_DH
_geom_hbond_distance_HA
_geom_hbond_distance_DA
_geom_hbond_angle_DHA
O7 H7A O1 1_565 0.82(3) 2.20(3) 3.002(2) 169(3)
O7 H7B O1 4_566 0.77(3) 2.16(4) 2.932(2) 175(3)
O8 H8A O1 2_656 0.78(3) 2.16(3) 2.934(3) 172(3)
O8 H8B O1 3_656 0.80(3) 2.18(4) 2.959(3) 164(3)
O8 H8B O3 3_656 0.80(3) 2.52(3) 3.014(3) 121(3)

loop_
_geom_torsion_atom_site_label_1
_geom_torsion_atom_site_label_2
_geom_torsion_atom_site_label_3
_geom_torsion_atom_site_label_4
_geom_torsion_site_symmetry_1
_geom_torsion_site_symmetry_4
_geom_torsion
O1 C1 C2 C3 . . -174.99(19)
C6 C1 C2 C3 . . 3.6(3)
O1 C1 C2 N1 . . 2.5(3)
C6 C1 C2 N1 . . -178.88(17)
C1 C2 C3 C4 . . -2.4(3)
N1 C2 C3 C4 . . 179.99(17)
C1 C2 C3 C7 . . -179.72(18)
N1 C2 C3 C7 . . 2.7(3)
C2 C3 C4 C5 . . -0.9(3)
C7 C3 C4 C5 . . 176.38(19)
C2 C3 C4 N2 . . -178.65(17)
C7 C3 C4 N2 . . -1.4(3)
C3 C4 C5 C6 . . 2.8(3)
N2 C4 C5 C6 . . -179.43(19)
C4 C5 C6 C1 . . -1.5(3)
O1 C1 C6 C5 . . 177.1(2)
C2 C1 C6 C5 . . -1.6(3)
C2 C3 C7 O2 . . 78.4(3)
C4 C3 C7 O2 . . -98.7(3)
C2 C3 C7 K . 1_554 151.6(2)
C4 C3 C7 K . 1_554 -25.5(4)
C3 C2 N1 O3 . . -136.2(2)
C1 C2 N1 O3 . . 46.1(3)
C3 C2 N1 O4 . . 44.6(3)
C1 C2 N1 O4 . . -133.1(2)
C5 C4 N2 O5 . . -7.6(3)
C3 C4 N2 O5 . . 170.3(2)
C5 C4 N2 O6 . . 172.5(2)
C3 C4 N2 O6 . . -9.7(3)
C3 C7 O2 K . 1_554 141.15(18)
O3 N1 O4 K . 3_756 -59.3(3)
C2 N1 O4 K . 3_756 119.84(16)
O6 N2 O5 K . . -58.5(4)
C4 N2 O5 K . . 121.6(3)
O5 N2 O6 K . 4_565 -8.7(3)
C4 N2 O6 K . 4_565 171.26(13)
N2 O5 K O7 . 3_767 -27.1(4)
N2 O5 K O8 . 4_566 177.3(3)
N2 O5 K O8 . . 113.1(4)
N2 O5 K O7 . 2_746 26.0(3)
N2 O5 K O2 . 1_556 -114.8(3)
N2 O5 K O6 . 4_566 70.1(4)
N2 O5 K O4 . 3_756 -49.9(3)
N2 O5 K C7 . 1_556 -100.6(3)
N2 O5 K K . 4_565 67.5(3)
N2 O5 K K . 4_566 -159.6(2)
O7 K O8 K 3_767 4_565 76.21(10)
O5 K O8 K . 4_565 -70.07(7)
O8 K O8 K 4_566 4_565 155.08(9)
O7 K O8 K 2_746 4_565 6.89(6)
O2 K O8 K 1_556 4_565 -122.01(6)
O6 K O8 K 4_566 4_565 66.23(6)
O4 K O8 K 3_756 4_565 -51.44(8)
C7 K O8 K 1_556 4_565 -123.19(7)
K K O8 K 4_566 4_565 122.27(5)
